data_2108786
loop_
_publ_author_name
'May, N\'ora Veronika'
'Nys, Kevin'
'Ching, H. Y. Vincent'
'Bereczki, Laura'
'Holczbauer, Tam\'as'
'Di Marco, Valerio B.'
'Bombicz, Petra'

_publ_section_title
;
 Crystal structures of zinc(II) complexes with
 \b-hydroxypyridinecarboxylate ligands: examples of structure-directing
 effects used in inorganic crystal engineering
;
_journal_coeditor_code LO5086
_journal_issue 2
_journal_name_full 'Acta Crystallographica Section B'
_journal_page_first
;
;
_journal_paper_doi 10.1107/S2052520621000299
_journal_volume 77
_journal_year 2021
_chemical_formula_iupac '[Zn2 (C7 H6 N1 O3)4 (H2 O1)2], 4H2 O'
_chemical_formula_moiety 'C28 H28 N4 O14 Zn2, 4(H2 O)'
_chemical_formula_sum 'C28 H36 N4 O18 Zn2'
_chemical_formula_weight 847.35
_chemical_name_systematic
'Bis(\m-1-methyl-3-oxidopyridinium-4-carboxylato)bis[aqua(1-methyl-3-oxidopyridinium-4-carboxylato)zinc(II)] tetrahydrate''
_space_group_crystal_system triclinic
_space_group_IT_number 2
_space_group_name_Hall '-P 1'
_space_group_name_H-M_alt 'P -1'
_atom_sites_solution_hydrogens mixed
_atom_sites_solution_primary difmap
_atom_sites_solution_secondary difmap
_audit_creation_method SHELXL-2018/3
_cell_angle_alpha 84.248(2)
_cell_angle_beta 74.706(2)
_cell_angle_gamma 85.908(2)
_cell_formula_units_Z 1
_cell_length_a 7.9237(5)
_cell_length_b 8.5740(5)
_cell_length_c 12.3954(8)
_cell_measurement_reflns_used 23527
_cell_measurement_temperature 103(2)
_cell_measurement_theta_max 27.45
_cell_measurement_theta_min 3.06
_cell_volume 807.32(9)
_computing_cell_refinement 'CrystalClear (Rigaku/MSC Inc., 2005)'
_computing_data_collection 'CrystalClear (Rigaku/MSC Inc., 2005)'
_computing_data_reduction 'CrystalClear (Rigaku/MSC Inc., 2005)'
_computing_molecular_graphics 'Mercury (Macrae et al., 2020)'
_computing_publication_material 'PLATON (Spek, 2020) and publCIF (Westrip, 2010)'
_computing_structure_refinement 'SHELXL2014 (Sheldrick, 2015b)'
_computing_structure_solution 'SIR2014 (Burla et al., 2015)'
_diffrn_ambient_temperature 103(2)
_diffrn_detector_area_resol_mean 10.0000
_diffrn_measured_fraction_theta_full 0.998
_diffrn_measured_fraction_theta_max 0.996
_diffrn_measurement_details
;
 scan:  N=1,PHI=270.0,CHI=40.0,OMEGA=20.0,220.0,5.0,COUPLE=0.00                
 scan:  N=2,PHI=90.0,CHI=30.0,OMEGA=20.0,220.0,5.0,COUPLE=0.00                 
 scan:  N=3,PHI=90.0,CHI=15.0,OMEGA=20.0,220.0,5.0,COUPLE=0.00                 
 scan:  N=4,PHI=0.0,CHI=0.0,OMEGA=20.0,220.0,5.0,COUPLE=0.00                   
 Orientation Matrix:
    UB11 -0.0323 UB12  0.0487 UB13  0.0731
    UB21  0.0985 UB22 -0.0620 UB23  0.0229
    UB31  0.0800 UB32  0.0869 UB33 -0.0342
    Matrix type: 'd*Trek'
;
_diffrn_measurement_device 'Rigaku R-AXIS RAPID'
_diffrn_measurement_method dtprofit.ref
_diffrn_radiation_detector RX
_diffrn_radiation_monochromator 'Graphite Monochromator'
_diffrn_radiation_source 'Sealed Tube'
_diffrn_radiation_type MoK\a
_diffrn_radiation_wavelength 0.71073
_diffrn_reflns_av_R_equivalents 0.0350
_diffrn_reflns_av_unetI/netI 0.0161
_diffrn_reflns_Laue_measured_fraction_full 0.998
_diffrn_reflns_Laue_measured_fraction_max 0.996
_diffrn_reflns_limit_h_max 10
_diffrn_reflns_limit_h_min -10
_diffrn_reflns_limit_k_max 11
_diffrn_reflns_limit_k_min -11
_diffrn_reflns_limit_l_max 16
_diffrn_reflns_limit_l_min -16
_diffrn_reflns_number 27896
_diffrn_reflns_point_group_measured_fraction_full 0.998
_diffrn_reflns_point_group_measured_fraction_max 0.996
_diffrn_reflns_theta_full 25.242
_diffrn_reflns_theta_max 27.450
_diffrn_reflns_theta_min 3.054
_diffrn_source_current 40.0000
_diffrn_source_power 2.0000
_diffrn_source_voltage 50.0000
_exptl_absorpt_coefficient_mu 1.577
_exptl_absorpt_correction_T_max 0.7765
_exptl_absorpt_correction_T_min 0.4294
_exptl_absorpt_correction_type numerical
_exptl_absorpt_process_details
;
(NUMABS; Higashi, 2002)
;
_exptl_crystal_colour Colorless
_exptl_crystal_density_diffrn 1.743
_exptl_crystal_description Chunk
_exptl_crystal_F_000 436
_exptl_crystal_size_max 0.500
_exptl_crystal_size_mid 0.200
_exptl_crystal_size_min 0.200
_refine_diff_density_max 0.497
_refine_diff_density_min -0.325
_refine_diff_density_rms 0.093
_refine_ls_extinction_method none
_refine_ls_goodness_of_fit_ref 1.099
_refine_ls_hydrogen_treatment mixed
_refine_ls_matrix_type full
_refine_ls_number_parameters 263
_refine_ls_number_reflns 3680
_refine_ls_number_restraints 6
_refine_ls_restrained_S_all 1.098
_refine_ls_R_factor_all 0.0261
_refine_ls_R_factor_gt 0.0244
_refine_ls_shift/su_max 0.003
_refine_ls_shift/su_mean 0.000
_refine_ls_structure_factor_coef Fsqd
_refine_ls_weighting_details 'w=1/[\s^2^(Fo^2^)+(0.0269P)^2^+0.7795P] where P=(Fo^2^+2Fc^2^)/3'
_refine_ls_weighting_scheme calc
_refine_ls_wR_factor_gt 0.0607
_refine_ls_wR_factor_ref 0.0632
_reflns_Friedel_coverage 0.000
_reflns_number_gt 3521
_reflns_number_total 3680
_reflns_threshold_expression 'I > 2\s(I)'
_cod_data_source_file lo5086sup1.cif
_cod_data_source_block 4
_cod_database_code 2108786
_publcif_datablock.id {e89792be-d3db-4a3e-9045-830443d808dd}

_shelx_shelxl_version_number 2018/3
_shelx_space_group_comment
;
The symmetry employed for this shelxl refinement is uniquely defined
by the following loop, which should always be used as a source of
symmetry information in preference to the above space-group names.
They are only intended as comments.
;
_shelx_estimated_absorpt_t_min 0.506
_shelx_estimated_absorpt_t_max 0.743
_publcif_info_exptl_table_max_cols 5
_publcif_info_exptl_table_use_headnotes n
_publcif_funding_html
'<span class="funder"><span class="fundref-name" data-id="">FWO-MTA grant</span><span class="fundref-subname" data-id=""></span> (<span class="fundref-grant-group"><span class="fundref-grant-type">contract</span> No. <span class="fundref-grant-id">PROJEKT2017-16</span></span>); </span><span class="funder"><span class="fundref-name" data-id="501100011019">Nemzeti Kutat&aacute;si Fejleszt&eacute;si &eacute;s Innov&aacute;ci&oacute;s Hivatal</span>, <span class="fundref-subname" data-id="501100003549">Hungarian Scientific Research Fund</span> (<span class="fundref-grant-group"><span class="fundref-grant-type">contract</span> No. <span class="fundref-grant-id">K124544</span></span>; <span class="fundref-grant-group"><span class="fundref-grant-type">contract</span> No. <span class="fundref-grant-id">KH129588</span></span>; <span class="fundref-grant-group"><span class="fundref-grant-type">contract</span> No. <span class="fundref-grant-id">PD128504</span> to <span class="fundref-grant-recipient">Tam&aacute;s Holczbauer</span></span>); </span><span class="funder"><span class="fundref-name" data-id="">Magyar Tudom&aacute;nyos Akad&eacute;mia, J. Bolyai Research Scholarship</span><span class="fundref-subname" data-id=""></span> (<span class="fundref-grant-group"><span class="fundref-grant-type">scholarship</span> No. <span class="fundref-grant-id">BO/00109/17, </span> to <span class="fundref-grant-recipient">N&oacute;ra Veronika May</span></span>; <span class="fundref-grant-group"><span class="fundref-grant-type">scholarship</span> No. <span class="fundref-grant-id">BO/00146/17</span> to <span class="fundref-grant-recipient">Tam&aacute;s Holczbauer</span></span>).</span>'

loop_
_space_group_symop_operation_xyz
'x, y, z'
'-x, -y, -z'

loop_
_atom_site_label
_atom_site_type_symbol
_atom_site_fract_x
_atom_site_fract_y
_atom_site_fract_z
_atom_site_U_iso_or_equiv
_atom_site_adp_type
_atom_site_occupancy
_atom_site_site_symmetry_order
_atom_site_calc_flag
_atom_site_refinement_flags_posn
_atom_site_refinement_flags_adp
_atom_site_refinement_flags_occupancy
_atom_site_disorder_assembly
_atom_site_disorder_group
Zn1 Zn 0.08070(2) 1.03332(2) 0.36689(2) 0.01128(7) Uani 1 1 d . . . . .
O2 O -0.17809(15) 1.00665(14) 0.35606(10) 0.0162(2) Uani 1 1 d . . . . .
O3 O 0.17267(14) 0.90563(13) 0.23551(9) 0.0128(2) Uani 1 1 d . . . . .
O4 O 0.32446(15) 1.04437(14) 0.41028(10) 0.0156(2) Uani 1 1 d D . . . .
O13 O 0.03417(14) 0.84201(13) 0.49705(9) 0.0120(2) Uani 1 1 d . . . . .
O1 O -0.38177(15) 0.87598(15) 0.31307(10) 0.0182(2) Uani 1 1 d . . . . .
N1 N 0.10770(18) 0.76565(16) -0.01014(11) 0.0138(3) Uani 1 1 d . . . . .
N11 N 0.33132(18) 0.51657(17) 0.41241(12) 0.0152(3) Uani 1 1 d . . . . .
C2 C 0.1817(2) 0.80390(18) 0.06807(13) 0.0122(3) Uani 1 1 d . . . . .
H2 H 0.305051 0.789107 0.055572 0.015 Uiso 1 1 calc R U . . .
C3 C 0.0840(2) 0.86553(18) 0.16878(13) 0.0109(3) Uani 1 1 d . . . . .
C4 C -0.1015(2) 0.87411(18) 0.18675(13) 0.0124(3) Uani 1 1 d . . . . .
C5 C -0.1719(2) 0.8310(2) 0.10270(14) 0.0178(3) Uani 1 1 d . . . . .
H5 H -0.295445 0.836947 0.113960 0.021 Uiso 1 1 calc R U . . .
C6 C -0.0675(2) 0.7799(2) 0.00383(14) 0.0191(3) Uani 1 1 d . . . . .
H6 H -0.117846 0.755222 -0.053563 0.023 Uiso 1 1 calc R U . . .
C7 C -0.2304(2) 0.92323(18) 0.29347(13) 0.0128(3) Uani 1 1 d . . . . .
C8 C 0.2190(2) 0.7056(2) -0.11493(14) 0.0191(3) Uani 1 1 d . . . . .
H8B H 0.335718 0.747740 -0.131506 0.029 Uiso 1 1 calc R U . . .
H8C H 0.165848 0.738546 -0.177029 0.029 Uiso 1 1 calc R U . . .
H8A H 0.229146 0.590725 -0.105571 0.029 Uiso 1 1 calc R U . . .
C16 C 0.2960(2) 0.4106(2) 0.50282(15) 0.0180(3) Uani 1 1 d . . . . .
H16 H 0.355913 0.310439 0.501155 0.022 Uiso 1 1 calc R U . . .
C15 C 0.1714(2) 0.45121(19) 0.59723(14) 0.0164(3) Uani 1 1 d . . . . .
H15 H 0.146448 0.377431 0.661198 0.020 Uiso 1 1 calc R U . . .
C14 C 0.0802(2) 0.59671(19) 0.60267(13) 0.0127(3) Uani 1 1 d . . . . .
C13 C 0.1159(2) 0.70592(18) 0.50604(13) 0.0117(3) Uani 1 1 d . . . . .
C12 C 0.2480(2) 0.65834(19) 0.41196(13) 0.0139(3) Uani 1 1 d . . . . .
H12 H 0.278486 0.729125 0.346577 0.017 Uiso 1 1 calc R U . . .
C18 C 0.4632(2) 0.4740(2) 0.30902(15) 0.0224(4) Uani 1 1 d . . . . .
H18C H 0.546140 0.392823 0.328712 0.034 Uiso 1 1 calc R U . . .
H18B H 0.526585 0.567009 0.272107 0.034 Uiso 1 1 calc R U . . .
H18A H 0.404158 0.433953 0.257960 0.034 Uiso 1 1 calc R U . . .
O6 O 0.44772(17) 0.08469(17) 0.09262(12) 0.0229(3) Uani 1 1 d D . . . .
O5 O 0.37138(18) 0.40018(19) 0.04697(12) 0.0253(3) Uani 1 1 d D . . . .
C17 C -0.0551(2) 0.62434(19) 0.71240(13) 0.0134(3) Uani 1 1 d . . . . .
O12 O -0.11742(16) 0.76142(14) 0.73135(10) 0.0177(2) Uani 1 1 d . . . . .
O11 O -0.09588(18) 0.50690(15) 0.78002(11) 0.0231(3) Uani 1 1 d . . . . .
H4O H 0.301(3) 1.025(3) 0.4804(9) 0.035 Uiso 1 1 d D U . . .
H4W H 0.418(2) 0.995(3) 0.383(2) 0.035 Uiso 1 1 d D U . . .
H5W H 0.453(5) 0.460(5) 0.017(4) 0.035 Uiso 0.5 1 d D U P . .
H5O H 0.288(2) 0.435(3) 0.0971(16) 0.035 Uiso 1 1 d D U . . .
H6W H 0.419(7) 0.1805(18) 0.087(4) 0.035 Uiso 0.5 1 d D U P . .
H6O H 0.369(3) 0.040(3) 0.1419(16) 0.035 Uiso 1 1 d D U . . .
H6V H 0.480(6) 0.034(5) 0.039(4) 0.019(11) Uiso 0.5 1 d . . P . .
H5V H 0.390(7) 0.317(7) 0.059(5) 0.035(16) Uiso 0.5 1 d . . P . .

loop_
_atom_site_aniso_label
_atom_site_aniso_U_11
_atom_site_aniso_U_22
_atom_site_aniso_U_33
_atom_site_aniso_U_23
_atom_site_aniso_U_13
_atom_site_aniso_U_12
Zn1 0.01210(10) 0.01164(10) 0.00898(10) -0.00203(6) -0.00093(7) 0.00178(7)
O2 0.0125(5) 0.0221(6) 0.0140(5) -0.0065(5) -0.0028(4) 0.0035(5)
O3 0.0108(5) 0.0170(6) 0.0107(5) -0.0044(4) -0.0023(4) 0.0010(4)
O4 0.0111(5) 0.0206(6) 0.0140(5) -0.0044(5) -0.0008(4) 0.0022(5)
O13 0.0132(5) 0.0107(5) 0.0107(5) -0.0014(4) -0.0016(4) 0.0025(4)
O1 0.0115(5) 0.0220(6) 0.0198(6) -0.0056(5) -0.0006(5) 0.0009(5)
N1 0.0128(6) 0.0170(7) 0.0112(6) -0.0036(5) -0.0015(5) 0.0002(5)
N11 0.0132(6) 0.0171(7) 0.0159(7) -0.0066(5) -0.0037(5) 0.0031(5)
C2 0.0107(7) 0.0135(7) 0.0120(7) -0.0011(6) -0.0021(6) 0.0001(6)
C3 0.0123(7) 0.0091(7) 0.0106(7) 0.0007(5) -0.0019(6) -0.0002(6)
C4 0.0128(7) 0.0115(7) 0.0121(7) -0.0007(5) -0.0023(6) 0.0012(6)
C5 0.0125(7) 0.0237(9) 0.0177(8) -0.0050(6) -0.0044(6) 0.0010(6)
C6 0.0148(8) 0.0281(9) 0.0165(8) -0.0074(7) -0.0063(6) 0.0002(7)
C7 0.0122(7) 0.0130(7) 0.0117(7) 0.0005(6) -0.0025(6) 0.0046(6)
C8 0.0175(8) 0.0273(9) 0.0127(8) -0.0089(7) -0.0024(6) 0.0019(7)
C16 0.0188(8) 0.0126(8) 0.0229(8) -0.0030(6) -0.0068(7) 0.0048(6)
C15 0.0164(8) 0.0139(8) 0.0189(8) -0.0003(6) -0.0051(6) 0.0010(6)
C14 0.0122(7) 0.0126(7) 0.0143(7) -0.0020(6) -0.0051(6) -0.0001(6)
C13 0.0116(7) 0.0119(7) 0.0130(7) -0.0036(6) -0.0050(6) 0.0002(6)
C12 0.0132(7) 0.0146(7) 0.0139(7) -0.0030(6) -0.0032(6) 0.0010(6)
C18 0.0181(8) 0.0275(9) 0.0187(8) -0.0097(7) 0.0004(7) 0.0092(7)
O6 0.0181(6) 0.0263(7) 0.0205(7) -0.0053(6) 0.0035(5) -0.0032(5)
O5 0.0187(7) 0.0271(8) 0.0254(7) -0.0003(6) 0.0035(5) -0.0066(6)
C17 0.0129(7) 0.0147(8) 0.0131(7) -0.0008(6) -0.0045(6) -0.0005(6)
O12 0.0220(6) 0.0135(6) 0.0139(5) -0.0003(4) 0.0005(5) 0.0024(5)
O11 0.0274(7) 0.0153(6) 0.0196(6) 0.0041(5) 0.0032(5) 0.0018(5)

loop_
_atom_type_symbol
_atom_type_description
_atom_type_scat_dispersion_real
_atom_type_scat_dispersion_imag
_atom_type_scat_source
C C 0.0033 0.0016 'International Tables Vol C Tables 4.2.6.8 and 6.1.1.4'
H H 0.0000 0.0000 'International Tables Vol C Tables 4.2.6.8 and 6.1.1.4'
N N 0.0061 0.0033 'International Tables Vol C Tables 4.2.6.8 and 6.1.1.4'
O O 0.0106 0.0060 'International Tables Vol C Tables 4.2.6.8 and 6.1.1.4'
Zn Zn 0.2839 1.4301 'International Tables Vol C Tables 4.2.6.8 and 6.1.1.4'

loop_
_geom_angle_atom_site_label_1
_geom_angle_atom_site_label_2
_geom_angle_atom_site_label_3
_geom_angle
_geom_angle_site_symmetry_1
_geom_angle_site_symmetry_3
_geom_angle_publ_flag
O3 Zn1 O12 92.48(5) . 2_576 ?
O3 Zn1 O13 175.22(5) . 2_576 ?
O12 Zn1 O13 89.18(5) 2_576 2_576 ?
O3 Zn1 O2 89.59(4) . . ?
O12 Zn1 O2 95.94(5) 2_576 . ?
O13 Zn1 O2 85.78(4) 2_576 . ?
O3 Zn1 O4 96.94(5) . . ?
O12 Zn1 O4 92.33(5) 2_576 . ?
O13 Zn1 O4 87.47(4) 2_576 . ?
O2 Zn1 O4 169.23(5) . . ?
O3 Zn1 O13 97.95(4) . . ?
O12 Zn1 O13 169.34(4) 2_576 . ?
O13 Zn1 O13 80.60(5) 2_576 . ?
O2 Zn1 O13 86.42(5) . . ?
O4 Zn1 O13 84.21(5) . . ?
C7 O2 Zn1 128.98(10) . . ?
C3 O3 Zn1 126.21(10) . . ?
Zn1 O4 H4O 105.7(18) . . ?
Zn1 O4 H4W 125.9(18) . . ?
H4O O4 H4W 108(2) . . ?
C13 O13 Zn1 122.71(10) . 2_576 ?
C13 O13 Zn1 131.54(10) . . ?
Zn1 O13 Zn1 99.40(5) 2_576 . ?
C2 N1 C6 121.54(14) . . ?
C2 N1 C8 119.71(14) . . ?
C6 N1 C8 118.75(14) . . ?
C12 N11 C16 122.19(14) . . ?
C12 N11 C18 118.62(15) . . ?
C16 N11 C18 119.18(14) . . ?
N1 C2 C3 122.74(14) . . ?
N1 C2 H2 118.6 . . ?
C3 C2 H2 118.6 . . ?
O3 C3 C2 116.69(14) . . ?
O3 C3 C4 127.20(14) . . ?
C2 C3 C4 116.10(14) . . ?
C5 C4 C3 118.59(14) . . ?
C5 C4 C7 116.98(14) . . ?
C3 C4 C7 124.41(14) . . ?
C6 C5 C4 121.93(16) . . ?
C6 C5 H5 119.0 . . ?
C4 C5 H5 119.0 . . ?
N1 C6 C5 118.91(15) . . ?
N1 C6 H6 120.5 . . ?
C5 C6 H6 120.5 . . ?
O1 C7 O2 124.87(15) . . ?
O1 C7 C4 116.35(14) . . ?
O2 C7 C4 118.78(14) . . ?
N1 C8 H8B 109.5 . . ?
N1 C8 H8C 109.5 . . ?
H8B C8 H8C 109.5 . . ?
N1 C8 H8A 109.5 . . ?
H8B C8 H8A 109.5 . . ?
H8C C8 H8A 109.5 . . ?
N11 C16 C15 118.34(15) . . ?
N11 C16 H16 120.8 . . ?
C15 C16 H16 120.8 . . ?
C16 C15 C14 122.48(16) . . ?
C16 C15 H15 118.8 . . ?
C14 C15 H15 118.8 . . ?
C15 C14 C13 118.57(15) . . ?
C15 C14 C17 116.53(14) . . ?
C13 C14 C17 124.89(14) . . ?
O13 C13 C12 118.48(14) . . ?
O13 C13 C14 125.18(14) . . ?
C12 C13 C14 116.31(14) . . ?
N11 C12 C13 122.07(15) . . ?
N11 C12 H12 119.0 . . ?
C13 C12 H12 119.0 . . ?
N11 C18 H18C 109.5 . . ?
N11 C18 H18B 109.5 . . ?
H18C C18 H18B 109.5 . . ?
N11 C18 H18A 109.5 . . ?
H18C C18 H18A 109.5 . . ?
H18B C18 H18A 109.5 . . ?
H6W O6 H6O 108(4) . . ?
H6W O6 H6V 123(5) . . ?
H6O O6 H6V 110(4) . . ?
H5W O5 H5O 118(4) . . ?
H5W O5 H5V 120(6) . . ?
H5O O5 H5V 112(5) . . ?
O11 C17 O12 123.69(15) . . ?
O11 C17 C14 116.59(14) . . ?
O12 C17 C14 119.71(14) . . ?
C17 O12 Zn1 130.87(11) . 2_576 ?

loop_
_geom_bond_atom_site_label_1
_geom_bond_atom_site_label_2
_geom_bond_distance
_geom_bond_site_symmetry_2
_geom_bond_publ_flag
Zn1 O3 1.9998(11) . ?
Zn1 O12 2.0302(12) 2_576 ?
Zn1 O13 2.0563(11) 2_576 ?
Zn1 O2 2.1198(12) . ?
Zn1 O4 2.1478(12) . ?
Zn1 O13 2.1613(11) . ?
O2 C7 1.268(2) . ?
O3 C3 1.3019(19) . ?
O4 H4O 0.841(10) . ?
O4 H4W 0.835(10) . ?
O13 C13 1.3030(19) . ?
O1 C7 1.248(2) . ?
N1 C2 1.335(2) . ?
N1 C6 1.351(2) . ?
N1 C8 1.482(2) . ?
N11 C12 1.341(2) . ?
N11 C16 1.352(2) . ?
N11 C18 1.484(2) . ?
C2 C3 1.415(2) . ?
C2 H2 0.9500 . ?
C3 C4 1.425(2) . ?
C4 C5 1.395(2) . ?
C4 C7 1.519(2) . ?
C5 C6 1.378(2) . ?
C5 H5 0.9500 . ?
C6 H6 0.9500 . ?
C8 H8B 0.9800 . ?
C8 H8C 0.9800 . ?
C8 H8A 0.9800 . ?
C16 C15 1.375(2) . ?
C16 H16 0.9500 . ?
C15 C14 1.395(2) . ?
C15 H15 0.9500 . ?
C14 C13 1.423(2) . ?
C14 C17 1.521(2) . ?
C13 C12 1.419(2) . ?
C12 H12 0.9500 . ?
C18 H18C 0.9800 . ?
C18 H18B 0.9800 . ?
C18 H18A 0.9800 . ?
O6 H6W 0.837(10) . ?
O6 H6O 0.833(10) . ?
O6 H6V 0.80(4) . ?
O5 H5W 0.839(10) . ?
O5 H5O 0.839(10) . ?
O5 H5V 0.73(6) . ?
C17 O11 1.247(2) . ?
C17 O12 1.262(2) . ?

loop_
_publcif_info_cif.paper_type
CB

loop_
_publcif_info_tables.block_id
_publcif_info_tables.reference_item
{9f0be425-2d6c-4f9d-a4a3-8a4615d5bfd2} '_publcif_info_datablock.publ_exptl'

loop_
_publcif_info_datablock.id
_publcif_info_datablock.publ_exptl
_publcif_info_datablock.publ_geom
_publcif_info_datablock.structure
{8ec8d5b9-49d5-4f5c-a2ce-e1d2d795c5be} y ? y
{371e62fc-c0f2-47c1-8f42-b9f3f79ac403} y y y
{85b2cc6f-504a-4a75-b3aa-e20a7e1dbb15} y ? y
{e89792be-d3db-4a3e-9045-830443d808dd} y ? y
{9f0be425-2d6c-4f9d-a4a3-8a4615d5bfd2} ? ? ?

loop_
_publcif_info_exptl_table_extra_item
sin_theta_over_lambda_max

loop_
_publcif_info_exptl_table_header_item
Datablock_name

_cod_database_fobs_code 2108786
